data_4076211
loop_
_publ_author_name
'Baumgartner, Judith'
'Fischer, Roland'
'Fischer, Jelena'
'Wallner, Andreas'
'Marschner, Christoph'
'Fl\"orke, Ulrich'

_publ_section_title
;
 Structural Aspects of Trimethylsilylated Branched Group 14 Compounds
;
_journal_issue 26
_journal_name_full Organometallics
_journal_page_first 6450
_journal_paper_doi 10.1021/om050835o
_journal_volume 24
_journal_year 2005
_chemical_formula_sum 'C24 H60 Si4 Sn'
_chemical_formula_weight 579.77
_chemical_name_systematic
;
 ?
;
_space_group_IT_number 15
_symmetry_cell_setting monoclinic
_symmetry_space_group_name_Hall '-C 2yc'
_symmetry_space_group_name_H-M 'C 1 2/c 1'
_atom_sites_solution_hydrogens geom
_atom_sites_solution_primary direct
_atom_sites_solution_secondary difmap
_audit_creation_method SHELXL-97
_cell_angle_alpha 90.00
_cell_angle_beta 113.82(3)
_cell_angle_gamma 90.00
_cell_formula_units_Z 4
_cell_length_a 20.353(4)
_cell_length_b 9.826(2)
_cell_length_c 18.581(4)
_cell_measurement_temperature 293(2)
_cell_volume 3399.5(14)
_computing_cell_refinement 'Bruker XSCANS'
_computing_data_collection 'Bruker XSCANS'
_computing_data_reduction 'Bruker SHELXTL'
_computing_molecular_graphics 'Bruker SHELXTL'
_computing_publication_material 'Bruker SHELXTL'
_computing_structure_refinement 'SHELXL-97 (Sheldrick, 1997)'
_computing_structure_solution 'SHELXS-97 (Sheldrick, 1990)'
_diffrn_ambient_temperature 293(2)
_diffrn_measured_fraction_theta_full 0.998
_diffrn_measured_fraction_theta_max 0.998
_diffrn_measurement_device_type 'Bruker P4'
_diffrn_measurement_method '\w scans'
_diffrn_radiation_monochromator graphite
_diffrn_radiation_source 'fine-focus sealed tube'
_diffrn_radiation_type MoK\a
_diffrn_radiation_wavelength 0.71073
_diffrn_reflns_av_R_equivalents 0.0437
_diffrn_reflns_av_sigmaI/netI 0.0407
_diffrn_reflns_limit_h_max 24
_diffrn_reflns_limit_h_min -24
_diffrn_reflns_limit_k_max 11
_diffrn_reflns_limit_k_min -11
_diffrn_reflns_limit_l_max 22
_diffrn_reflns_limit_l_min -22
_diffrn_reflns_number 11600
_diffrn_reflns_theta_full 25.00
_diffrn_reflns_theta_max 25.00
_diffrn_reflns_theta_min 2.19
_exptl_absorpt_coefficient_mu 0.902
_exptl_absorpt_correction_T_max 0.8402
_exptl_absorpt_correction_T_min 0.7143
_exptl_absorpt_correction_type SADABS
_exptl_absorpt_process_details XPREP
_exptl_crystal_colour colorless
_exptl_crystal_density_diffrn 1.133
_exptl_crystal_density_method 'not measured'
_exptl_crystal_description plates
_exptl_crystal_F_000 1240
_exptl_crystal_size_max 0.40
_exptl_crystal_size_mid 0.20
_exptl_crystal_size_min 0.20
_refine_diff_density_max 0.803
_refine_diff_density_min -0.593
_refine_diff_density_rms 0.096
_refine_ls_extinction_method none
_refine_ls_goodness_of_fit_ref 1.048
_refine_ls_hydrogen_treatment mixed
_refine_ls_matrix_type full
_refine_ls_number_parameters 144
_refine_ls_number_reflns 2999
_refine_ls_number_restraints 0
_refine_ls_restrained_S_all 1.048
_refine_ls_R_factor_all 0.0728
_refine_ls_R_factor_gt 0.0605
_refine_ls_shift/su_max 3.438
_refine_ls_shift/su_mean 0.127
_refine_ls_structure_factor_coef Fsqd
_refine_ls_weighting_details 'calc w=1/[\s^2^(Fo^2^)+(0.0999P)^2^+8.1017P] where P=(Fo^2^+2Fc^2^)/3'
_refine_ls_weighting_scheme calc
_refine_ls_wR_factor_gt 0.1601
_refine_ls_wR_factor_ref 0.1690
_reflns_number_gt 2540
_reflns_number_total 2999
_reflns_threshold_expression >2sigma(I)
_cod_data_source_file om050835osi20050928_095303.cif
_cod_data_source_block 252j
_cod_depositor_comments
;
The following automatic conversions were performed:

'_symmetry_cell_setting' value 'Monoclinic' changed to 'monoclinic'
according to /home/saulius/struct/CIF-dictionaries/cif_core.dic
dictionary named 'cif_core.dic' version 2.4.1 from 2010-06-29.

Automatic conversion script
Id: cif_fix_values 1715 2011-07-08 13:25:40Z adriana 
;
_cod_original_cell_volume 3399.2(12)
_cod_original_sg_symbol_H-M C2/c
_cod_database_code 4076211

loop_
_symmetry_equiv_pos_as_xyz
'x, y, z'
'-x, y, -z+1/2'
'x+1/2, y+1/2, z'
'-x+1/2, y+1/2, -z+1/2'
'-x, -y, -z'
'x, -y, z-1/2'
'-x+1/2, -y+1/2, -z'
'x+1/2, -y+1/2, z-1/2'

loop_
_atom_site_label
_atom_site_type_symbol
_atom_site_fract_x
_atom_site_fract_y
_atom_site_fract_z
_atom_site_U_iso_or_equiv
_atom_site_adp_type
_atom_site_occupancy
_atom_site_symmetry_multiplicity
_atom_site_calc_flag
_atom_site_refinement_flags
Sn1 Sn 1.0000 0.67158(6) 0.2500 0.0528(2) Uani 1 2 d S
Si1 Si 0.99721(13) 0.8403(2) 0.14022(13) 0.0790(6) Uani 1 1 d .
Si2 Si 0.87924(9) 0.5307(2) 0.20119(11) 0.0694(5) Uani 1 1 d .
C1 C 0.9292(11) 0.9741(14) 0.1236(12) 0.254(11) Uani 1 1 d .
H1A H 0.9010 0.9533 0.1530 0.381 Uiso 1 1 calc R
H1B H 0.8985 0.9786 0.0686 0.381 Uiso 1 1 calc R
H1C H 0.9527 1.0602 0.1406 0.381 Uiso 1 1 calc R
C2 C 1.0885(8) 0.9163(17) 0.1642(10) 0.199(7) Uani 1 1 d .
H2A H 1.0843 0.9909 0.1291 0.298 Uiso 1 1 calc R
H2B H 1.1197 0.8483 0.1581 0.298 Uiso 1 1 calc R
H2C H 1.1081 0.9486 0.2175 0.298 Uiso 1 1 calc R
C3 C 0.9692(7) 0.7598(15) 0.0399(5) 0.137(4) Uani 1 1 d .
H3A H 0.9302 0.6978 0.0311 0.205 Uiso 1 1 calc R
H3B H 1.0091 0.7112 0.0373 0.205 Uiso 1 1 calc R
H3C H 0.9540 0.8295 0.0003 0.205 Uiso 1 1 calc R
C4 C 0.8033(4) 0.6481(10) 0.1495(9) 0.116(4) Uani 1 1 d .
H4 H 0.807(7) 0.688(11) 0.199(7) 0.139 Uiso 1 1 calc .
C5 C 0.7300(5) 0.5863(15) 0.1355(15) 0.274(13) Uani 1 1 d .
H5A H 0.6936 0.6553 0.1160 0.411 Uiso 1 1 calc R
H5B H 0.7311 0.5507 0.1841 0.411 Uiso 1 1 calc R
H5C H 0.7193 0.5141 0.0976 0.411 Uiso 1 1 calc R
C6 C 0.7960(9) 0.752(3) 0.121(2) 0.50(3) Uani 1 1 d .
H6A H 0.8309 0.8140 0.1556 0.751 Uiso 1 1 calc R
H6B H 0.7486 0.7851 0.1099 0.751 Uiso 1 1 calc R
H6C H 0.8024 0.7449 0.0725 0.751 Uiso 1 1 calc R
C7 C 0.8668(6) 0.4438(18) 0.2852(7) 0.161(6) Uani 1 1 d .
H7 H 0.8196 0.3996 0.2625 0.193 Uiso 1 1 calc R
C8 C 0.8682(12) 0.5142(19) 0.3465(10) 0.236(12) Uani 1 1 d .
H8A H 0.8821 0.4556 0.3916 0.355 Uiso 1 1 calc R
H8B H 0.8214 0.5510 0.3352 0.355 Uiso 1 1 calc R
H8C H 0.9022 0.5872 0.3573 0.355 Uiso 1 1 calc R
C9 C 0.9222(9) 0.329(2) 0.3230(12) 0.305(19) Uani 1 1 d .
H9A H 0.9600 0.3353 0.3048 0.458 Uiso 1 1 calc R
H9B H 0.8989 0.2420 0.3083 0.458 Uiso 1 1 calc R
H9C H 0.9419 0.3379 0.3792 0.458 Uiso 1 1 calc R
C10 C 0.8790(5) 0.3845(10) 0.1318(8) 0.121(4) Uani 1 1 d .
H10 H 0.9218 0.3298 0.1612 0.145 Uiso 1 1 calc R
C11 C 0.8140(9) 0.2883(15) 0.1141(13) 0.237(11) Uani 1 1 d .
H11A H 0.7713 0.3310 0.0770 0.356 Uiso 1 1 calc R
H11B H 0.8082 0.2697 0.1619 0.356 Uiso 1 1 calc R
H11C H 0.8222 0.2046 0.0924 0.356 Uiso 1 1 calc R
C12 C 0.8871(7) 0.4314(14) 0.0587(6) 0.147(5) Uani 1 1 d .
H12A H 0.8998 0.3554 0.0345 0.221 Uiso 1 1 calc R
H12B H 0.9241 0.4992 0.0724 0.221 Uiso 1 1 calc R
H12C H 0.8425 0.4695 0.0226 0.221 Uiso 1 1 calc R

loop_
_atom_site_aniso_label
_atom_site_aniso_U_11
_atom_site_aniso_U_22
_atom_site_aniso_U_33
_atom_site_aniso_U_23
_atom_site_aniso_U_13
_atom_site_aniso_U_12
Sn1 0.0410(3) 0.0741(4) 0.0433(3) 0.000 0.0170(2) 0.000
Si1 0.0890(14) 0.0813(13) 0.0722(12) 0.0095(10) 0.0384(11) -0.0103(10)
Si2 0.0466(9) 0.0937(14) 0.0626(10) 0.0124(9) 0.0164(8) -0.0066(9)
C1 0.34(2) 0.160(12) 0.39(3) 0.178(15) 0.28(2) 0.153(14)
C2 0.162(13) 0.223(16) 0.217(16) 0.030(14) 0.083(12) -0.094(12)
C3 0.172(11) 0.172(10) 0.072(6) 0.029(7) 0.055(7) 0.014(9)
C4 0.047(4) 0.100(7) 0.171(11) -0.006(7) 0.015(5) 0.010(4)
C5 0.045(5) 0.145(11) 0.55(4) 0.005(17) 0.039(11) 0.002(6)
C6 0.081(10) 0.38(3) 0.91(8) 0.45(5) 0.07(2) 0.063(16)
C7 0.083(6) 0.289(18) 0.106(8) 0.049(10) 0.034(6) -0.059(9)
C8 0.38(3) 0.232(18) 0.174(13) -0.093(14) 0.198(18) -0.17(2)
C9 0.132(13) 0.49(4) 0.27(2) 0.29(3) 0.056(14) 0.021(17)
C10 0.082(6) 0.093(6) 0.178(11) -0.016(7) 0.043(7) -0.013(5)
C11 0.180(15) 0.145(11) 0.44(3) -0.129(16) 0.176(19) -0.099(11)
C12 0.154(11) 0.189(13) 0.096(7) -0.036(8) 0.048(7) -0.005(9)

loop_
_atom_type_symbol
_atom_type_description
_atom_type_scat_dispersion_real
_atom_type_scat_dispersion_imag
_atom_type_scat_source
C C 0.0033 0.0016 'International Tables Vol C Tables 4.2.6.8 and 6.1.1.4'
H H 0.0000 0.0000 'International Tables Vol C Tables 4.2.6.8 and 6.1.1.4'
Si Si 0.0817 0.0704 'International Tables Vol C Tables 4.2.6.8 and 6.1.1.4'
Sn Sn -0.6537 1.4246 'International Tables Vol C Tables 4.2.6.8 and 6.1.1.4'

loop_
_geom_angle_atom_site_label_1
_geom_angle_atom_site_label_2
_geom_angle_atom_site_label_3
_geom_angle
_geom_angle_site_symmetry_1
_geom_angle_site_symmetry_3
Si1 Sn1 Si1 101.19(10) . 2_755
Si1 Sn1 Si2 109.92(7) . .
Si1 Sn1 Si2 108.93(7) 2_755 .
Si1 Sn1 Si2 108.93(7) . 2_755
Si1 Sn1 Si2 109.92(7) 2_755 2_755
Si2 Sn1 Si2 116.80(10) . 2_755
C1 Si1 C2 111.1(8) . .
C1 Si1 C3 103.1(8) . .
C2 Si1 C3 106.0(7) . .
C1 Si1 Sn1 111.2(4) . .
C2 Si1 Sn1 111.1(5) . .
C3 Si1 Sn1 114.1(4) . .
C4 Si2 C7 110.4(6) . .
C4 Si2 C10 109.9(5) . .
C7 Si2 C10 104.6(7) . .
C4 Si2 Sn1 108.5(3) . .
C7 Si2 Sn1 111.8(3) . .
C10 Si2 Sn1 111.7(3) . .
C6 C4 C5 110.1(12) . .
C6 C4 Si2 136.7(12) . .
C5 C4 Si2 113.1(9) . .
C8 C7 C9 103.4(14) . .
C8 C7 Si2 120.8(14) . .
C9 C7 Si2 112.9(11) . .
C12 C10 C11 113.0(12) . .
C12 C10 Si2 113.8(8) . .
C11 C10 Si2 111.6(9) . .

loop_
_geom_bond_atom_site_label_1
_geom_bond_atom_site_label_2
_geom_bond_distance
_geom_bond_site_symmetry_2
Sn1 Si1 2.611(2) .
Sn1 Si1 2.611(2) 2_755
Sn1 Si2 2.6417(19) .
Sn1 Si2 2.6417(19) 2_755
Si1 C1 1.843(12) .
Si1 C2 1.882(12) .
Si1 C3 1.889(11) .
Si2 C4 1.855(10) .
Si2 C7 1.885(10) .
Si2 C10 1.929(11) .
C4 C6 1.13(2) .
C4 C5 1.533(15) .
C7 C8 1.323(19) .
C7 C9 1.55(2) .
C10 C12 1.505(15) .
C10 C11 1.549(15) .

loop_
_geom_torsion_atom_site_label_1
_geom_torsion_atom_site_label_2
_geom_torsion_atom_site_label_3
_geom_torsion_atom_site_label_4
_geom_torsion
_geom_torsion_site_symmetry_1
Si1 Sn1 Si1 C1 -47.8(8) 2_755
Si2 Sn1 Si1 C1 67.3(8) .
Si2 Sn1 Si1 C1 -163.6(8) 2_755
Si1 Sn1 Si1 C2 76.5(6) 2_755
Si2 Sn1 Si1 C2 -168.5(6) .
Si2 Sn1 Si1 C2 -39.3(6) 2_755
Si1 Sn1 Si1 C3 -163.8(5) 2_755
Si2 Sn1 Si1 C3 -48.8(4) .
Si2 Sn1 Si1 C3 80.4(4) 2_755
Si1 Sn1 Si2 C4 -42.4(5) .
Si1 Sn1 Si2 C4 67.6(5) 2_755
Si2 Sn1 Si2 C4 -167.2(5) 2_755
Si1 Sn1 Si2 C7 -164.4(6) .
Si1 Sn1 Si2 C7 -54.3(6) 2_755
Si2 Sn1 Si2 C7 70.9(6) 2_755
Si1 Sn1 Si2 C10 78.8(4) .
Si1 Sn1 Si2 C10 -171.1(4) 2_755
Si2 Sn1 Si2 C10 -45.9(4) 2_755
C7 Si2 C4 C6 142(4) .
C10 Si2 C4 C6 -103(4) .
Sn1 Si2 C4 C6 19(4) .
C7 Si2 C4 C5 -43.7(14) .
C10 Si2 C4 C5 71.1(14) .
Sn1 Si2 C4 C5 -166.5(12) .
C4 Si2 C7 C8 -65.5(15) .
C10 Si2 C7 C8 176.4(15) .
Sn1 Si2 C7 C8 55.3(16) .
C4 Si2 C7 C9 171.4(12) .
C10 Si2 C7 C9 53.3(13) .
Sn1 Si2 C7 C9 -67.8(14) .
C4 Si2 C10 C12 60.5(9) .
C7 Si2 C10 C12 179.0(8) .
Sn1 Si2 C10 C12 -59.9(9) .
C4 Si2 C10 C11 -68.8(13) .
C7 Si2 C10 C11 49.7(12) .
Sn1 Si2 C10 C11 170.8(11) .
